data_1562265
loop_
_publ_author_name
'Tanaka, Masashi'
'Nagao, Masanori'
'Matsushita, Yoshitaka'
'Fujioka, Masaya'
'Denholme, Saleem J.'
'Yamaguchi, Takahide'
'Takeya, Hiroyuki'
'Takano, Yoshihiko'

_publ_section_title
;
 First single crystal growth and structural analysis of superconducting
 layered bismuth oxyselenide; La(O,F)BiSe2
;
_journal_name_full 'Journal of Solid State Chemistry'
_journal_page_first 168
_journal_page_last 172
_journal_paper_doi 10.1016/j.jssc.2014.07.026
_journal_volume 219
_journal_year 2014
_chemical_formula_moiety 'Bi1.98 F0.36 La2.02 O1.64 Se4'
_chemical_formula_sum 'Bi1.98 F0.36 La2.02 O1.64 Se4'
_chemical_formula_weight 1043.29
_space_group_crystal_system tetragonal
_space_group_IT_number 129
_space_group_name_Hall '-P 4a 2a'
_space_group_name_H-M_alt 'P 4/n m m :2'
_atom_sites_solution_hydrogens .
_audit_creation_method SHELXL-2014
_cell_angle_alpha 90
_cell_angle_beta 90
_cell_angle_gamma 90
_cell_formula_units_Z 1
_cell_length_a 4.1408(2)
_cell_length_b 4.1408(2)
_cell_length_c 14.1096(6)
_cell_measurement_reflns_used 8879
_cell_measurement_temperature 160(2)
_cell_measurement_theta_max 46.18
_cell_measurement_theta_min 2.89
_cell_volume 241.926(19)
_computing_cell_refinement 'CrystalClear (Rigaku, 1997--2012)'
_computing_data_collection 'CrystalClear (Rigaku, 1997--2012)'
_computing_data_reduction 'CrystalClear (Rigaku, 1997--2012)'
_computing_structure_refinement 'SHELXL-2014 (Sheldrick, 2014)'
_computing_structure_solution 'SHELXS-2013 (Sheldrick, 2013)'
_diffrn_ambient_temperature 160(2)
_diffrn_detector_area_resol_mean 28.5714
_diffrn_measured_fraction_theta_full 0.976
_diffrn_measured_fraction_theta_max 0.993
_diffrn_measurement_device
;
Rigaku AFC11 Saturn724+ (4x4 bin mode)
;
_diffrn_measurement_method dtprofit.ref
_diffrn_radiation_detector CCD
_diffrn_radiation_monochromator Confocal
_diffrn_radiation_source 'Rotating Anode'
_diffrn_radiation_type MoK\a
_diffrn_radiation_wavelength 0.71073
_diffrn_reflns_av_R_equivalents 0.0520
_diffrn_reflns_av_unetI/netI 0.0226
_diffrn_reflns_Laue_measured_fraction_full 0.976
_diffrn_reflns_Laue_measured_fraction_max 0.993
_diffrn_reflns_limit_h_max 8
_diffrn_reflns_limit_h_min -7
_diffrn_reflns_limit_k_max 8
_diffrn_reflns_limit_k_min -8
_diffrn_reflns_limit_l_max 28
_diffrn_reflns_limit_l_min -28
_diffrn_reflns_number 9173
_diffrn_reflns_point_group_measured_fraction_full 0.976
_diffrn_reflns_point_group_measured_fraction_max 0.993
_diffrn_reflns_theta_full 25.242
_diffrn_reflns_theta_max 46.242
_diffrn_reflns_theta_min 5.131
_exptl_absorpt_coefficient_mu 59.900
_exptl_absorpt_correction_T_max 0.0769
_exptl_absorpt_correction_T_min 0.0109
_exptl_absorpt_correction_type multi-scan
_exptl_absorpt_process_details
;
CrystalClear (Rigaku, 1997--2002)
;
_exptl_crystal_colour Black
_exptl_crystal_density_diffrn 7.174
_exptl_crystal_description Platelet
_exptl_crystal_F_000 432
_exptl_crystal_size_max 0.100
_exptl_crystal_size_mid 0.090
_exptl_crystal_size_min 0.030
_refine_diff_density_max 4.923
_refine_diff_density_min -2.039
_refine_diff_density_rms 0.476
_refine_ls_extinction_coef .
_refine_ls_extinction_method none
_refine_ls_goodness_of_fit_ref 1.165
_refine_ls_hydrogen_treatment undef
_refine_ls_matrix_type full
_refine_ls_number_parameters 23
_refine_ls_number_reflns 700
_refine_ls_number_restraints 8
_refine_ls_restrained_S_all 1.158
_refine_ls_R_factor_all 0.0244
_refine_ls_R_factor_gt 0.0243
_refine_ls_shift/su_max 0.001
_refine_ls_shift/su_mean 0.000
_refine_ls_structure_factor_coef Fsqd
_refine_ls_weighting_details 'w=1/[\s^2^(Fo^2^)+(0.0333P)^2^+0.9988P] where P=(Fo^2^+2Fc^2^)/3'
_refine_ls_weighting_scheme calc
_refine_ls_wR_factor_gt 0.0634
_refine_ls_wR_factor_ref 0.0636
_reflns_Friedel_coverage 0.000
_reflns_Friedel_fraction_full .
_reflns_Friedel_fraction_max .
_reflns_number_gt 694
_reflns_number_total 700
_reflns_threshold_expression 'I > 2\s(I)'
_cod_data_source_file JSSC-2014-219-168.cif
_cod_data_source_block shelx
_cod_original_cell_volume 241.93(3)
_cod_original_sg_symbol_H-M 'P 4/n m m'
_cod_database_code 1562265
_shelx_space_group_comment
;
The symmetry employed for this shelxl refinement is uniquely defined
by the following loop, which should always be used as a source of
symmetry information in preference to the above space-group names.
They are only intended as comments.
;
_shelx_estimated_absorpt_t_min 0.066
_shelx_estimated_absorpt_t_max 0.267
_shelxl_version_number 2014-3

loop_
_space_group_symop_operation_xyz
'x, y, z'
'-y+1/2, x, z'
'y, -x+1/2, z'
'x+1/2, -y, -z'
'-x, y+1/2, -z'
'-x+1/2, -y+1/2, z'
'y+1/2, x+1/2, -z'
'-y, -x, -z'
'-x, -y, -z'
'y-1/2, -x, -z'
'-y, x-1/2, -z'
'-x-1/2, y, z'
'x, -y-1/2, z'
'x-1/2, y-1/2, -z'
'-y-1/2, -x-1/2, z'
'y, x, z'

loop_
_atom_site_label
_atom_site_type_symbol
_atom_site_fract_x
_atom_site_fract_y
_atom_site_fract_z
_atom_site_U_iso_or_equiv
_atom_site_adp_type
_atom_site_occupancy
_atom_site_site_symmetry_order
_atom_site_calc_flag
_atom_site_refinement_flags_posn
_atom_site_refinement_flags_adp
_atom_site_refinement_flags_occupancy
_atom_site_disorder_assembly
_atom_site_disorder_group
La La 0.2500 0.2500 0.09052(3) 0.01410(9) Uani 1 8 d S TU P . .
Bi Bi 0.2500 0.2500 0.62301(2) 0.01339(8) Uani 0.982(3) 8 d S T P . .
Bi' Bi 0.2500 0.2500 0.5855(18) 0.003(5) Uiso 0.010(2) 8 d S . P . .
La' La 0.2500 0.2500 0.664(2) 0.004(6) Uiso 0.010(3) 8 d S . P . .
Se1 Se 0.2500 0.2500 0.81260(5) 0.01235(11) Uani 1 8 d S T P . .
Se2 Se 0.2500 0.2500 0.38739(6) 0.01499(13) Uani 1 8 d S T P . .
O O 0.7500 0.2500 0.0000 0.0128(8) Uani 0.82(13) 8 d S T P . .
F F 0.7500 0.2500 0.0000 0.0128(8) Uani 0.18(13) 8 d S T P . .

loop_
_atom_site_aniso_label
_atom_site_aniso_U_11
_atom_site_aniso_U_22
_atom_site_aniso_U_33
_atom_site_aniso_U_23
_atom_site_aniso_U_13
_atom_site_aniso_U_12
La 0.01474(10) 0.01474(10) 0.01281(14) 0.000 0.000 0.000
Bi 0.01420(8) 0.01420(8) 0.01177(16) 0.000 0.000 0.000
Se1 0.01343(15) 0.01343(15) 0.0102(2) 0.000 0.000 0.000
Se2 0.01299(16) 0.01299(16) 0.0190(3) 0.000 0.000 0.000
O 0.0131(11) 0.0131(11) 0.0120(14) 0.000 0.000 0.000
F 0.0131(11) 0.0131(11) 0.0120(14) 0.000 0.000 0.000

loop_
_atom_type_symbol
_atom_type_description
_atom_type_scat_dispersion_real
_atom_type_scat_dispersion_imag
_atom_type_scat_source
O O 0.0106 0.0060 'International Tables Vol C Tables 4.2.6.8 and 6.1.1.4'
F F 0.0171 0.0103 'International Tables Vol C Tables 4.2.6.8 and 6.1.1.4'
Se Se -0.0929 2.2259 'International Tables Vol C Tables 4.2.6.8 and 6.1.1.4'
La La -0.2871 2.4523 'International Tables Vol C Tables 4.2.6.8 and 6.1.1.4'
Bi Bi -4.1077 10.2566 'International Tables Vol C Tables 4.2.6.8 and 6.1.1.4'

loop_
_geom_angle_atom_site_label_1
_geom_angle_atom_site_label_2
_geom_angle_atom_site_label_3
_geom_angle
_geom_angle_site_symmetry_1
_geom_angle_site_symmetry_3
F La F 74.000(7) 9_655 1_455
F La O 0.0 9_655 9_655
F La O 74.000(7) 1_455 9_655
F La O 74.000(7) 9_655 1_455
F La O 0.0 1_455 1_455
O La O 74.000(7) 9_655 1_455
F La F 116.663(16) 9_655 9_665
F La F 74.000(7) 1_455 9_665
O La F 116.663(16) 9_655 9_665
O La F 74.000(7) 1_455 9_665
F La O 74.000(7) 9_655 .
F La O 116.663(16) 1_455 .
O La O 74.000(7) 9_655 .
O La O 116.663(16) 1_455 .
F La O 74.000(8) 9_665 .
F La F 74.000(7) 9_655 .
F La F 116.663(16) 1_455 .
O La F 74.000(7) 9_655 .
O La F 116.663(16) 1_455 .
F La F 74.000(8) 9_665 .
O La F 0.0 . .
F La O 116.663(16) 9_655 9_665
F La O 74.000(7) 1_455 9_665
O La O 116.663(16) 9_655 9_665
O La O 74.000(7) 1_455 9_665
F La O 0.0 9_665 9_665
O La O 74.000(8) . 9_665
F La O 74.000(8) . 9_665
F La Se1 140.122(4) 9_655 9_666
F La Se1 140.122(4) 1_455 9_666
O La Se1 140.122(4) 9_655 9_666
O La Se1 140.122(4) 1_455 9_666
F La Se1 71.143(9) 9_665 9_666
O La Se1 71.143(9) . 9_666
F La Se1 71.143(9) . 9_666
O La Se1 71.143(9) 9_665 9_666
F La Se1 71.143(9) 9_655 9_556
F La Se1 71.143(9) 1_455 9_556
O La Se1 71.143(9) 9_655 9_556
O La Se1 71.143(9) 1_455 9_556
F La Se1 140.122(4) 9_665 9_556
O La Se1 140.122(4) . 9_556
F La Se1 140.122(4) . 9_556
O La Se1 140.122(4) 9_665 9_556
Se1 La Se1 129.95(2) 9_666 9_556
F La Se1 140.122(4) 9_655 9_566
F La Se1 71.143(9) 1_455 9_566
O La Se1 140.122(4) 9_655 9_566
O La Se1 71.143(9) 1_455 9_566
F La Se1 71.143(9) 9_665 9_566
O La Se1 140.122(4) . 9_566
F La Se1 140.122(4) . 9_566
O La Se1 71.143(9) 9_665 9_566
Se1 La Se1 79.690(10) 9_666 9_566
Se1 La Se1 79.690(10) 9_556 9_566
F La Se1 71.143(9) 9_655 9_656
F La Se1 140.122(4) 1_455 9_656
O La Se1 71.143(9) 9_655 9_656
O La Se1 140.122(4) 1_455 9_656
F La Se1 140.122(4) 9_665 9_656
O La Se1 71.143(9) . 9_656
F La Se1 71.143(9) . 9_656
O La Se1 140.122(4) 9_665 9_656
Se1 La Se1 79.690(10) 9_666 9_656
Se1 La Se1 79.690(10) 9_556 9_656
Se1 La Se1 129.95(2) 9_566 9_656
Bi' Bi La' 180.00(3) . .
Bi' Bi Se1 180.0 . .
La' Bi Se1 0.000(10) . .
Bi' Bi Se2 87.132(19) . 9_556
La' Bi Se2 92.87(2) . 9_556
Se1 Bi Se2 92.868(18) . 9_556
Bi' Bi Se2 87.13(2) . 9_666
La' Bi Se2 92.87(2) . 9_666
Se1 Bi Se2 92.868(18) . 9_666
Se2 Bi Se2 174.26(4) 9_556 9_666
Bi' Bi Se2 87.132(18) . 9_656
La' Bi Se2 92.868(18) . 9_656
Se1 Bi Se2 92.868(18) . 9_656
Se2 Bi Se2 89.857(2) 9_556 9_656
Se2 Bi Se2 89.857(2) 9_666 9_656
Bi' Bi Se2 87.132(18) . 9_566
La' Bi Se2 92.868(18) . 9_566
Se1 Bi Se2 92.868(18) . 9_566
Se2 Bi Se2 89.857(2) 9_556 9_566
Se2 Bi Se2 89.857(2) 9_666 9_566
Se2 Bi Se2 174.26(4) 9_656 9_566
Bi Bi' La' 0.000(5) . .
Bi Bi' Se2 180.0 . .
La' Bi' Se2 180.0 . .
Bi Bi' Se2 82.6(5) . 9_666
La' Bi' Se2 82.6(5) . 9_666
Se2 Bi' Se2 97.4(5) . 9_666
Bi Bi' Se2 82.6(5) . 9_556
La' Bi' Se2 82.6(5) . 9_556
Se2 Bi' Se2 97.4(5) . 9_556
Se2 Bi' Se2 165.1(10) 9_666 9_556
Bi Bi' Se2 82.6(5) . 9_566
La' Bi' Se2 82.6(5) . 9_566
Se2 Bi' Se2 97.4(5) . 9_566
Se2 Bi' Se2 89.04(12) 9_666 9_566
Se2 Bi' Se2 89.04(12) 9_556 9_566
Bi Bi' Se2 82.6(5) . 9_656
La' Bi' Se2 82.6(5) . 9_656
Se2 Bi' Se2 97.4(5) . 9_656
Se2 Bi' Se2 89.04(12) 9_666 9_656
Se2 Bi' Se2 89.04(12) 9_556 9_656
Se2 Bi' Se2 165.1(10) 9_566 9_656
Bi Bi' Se1 0.0 . .
La' Bi' Se1 0.000(5) . .
Se2 Bi' Se1 180.0 . .
Se2 Bi' Se1 82.6(5) 9_666 .
Se2 Bi' Se1 82.6(5) 9_556 .
Se2 Bi' Se1 82.6(5) 9_566 .
Se2 Bi' Se1 82.6(5) 9_656 .
Bi La' Bi' 0.000(4) . .
Bi La' Se1 180.0 . .
Bi' La' Se1 180.0 . .
Bi La' Se2 76.1(6) . 9_556
Bi' La' Se2 76.1(6) . 9_556
Se1 La' Se2 103.9(6) . 9_556
Bi La' Se2 76.1(6) . 9_666
Bi' La' Se2 76.1(6) . 9_666
Se1 La' Se2 103.9(6) . 9_666
Se2 La' Se2 152.2(11) 9_556 9_666
Bi La' Se2 76.1(6) . 9_566
Bi' La' Se2 76.1(6) . 9_566
Se1 La' Se2 103.9(6) . 9_566
Se2 La' Se2 86.7(3) 9_556 9_566
Se2 La' Se2 86.7(3) 9_666 9_566
Bi La' Se2 76.1(6) . 9_656
Bi' La' Se2 76.1(6) . 9_656
Se1 La' Se2 103.9(6) . 9_656
Se2 La' Se2 86.7(3) 9_556 9_656
Se2 La' Se2 86.7(3) 9_666 9_656
Se2 La' Se2 152.2(11) 9_566 9_656
Bi La' La' 90.000(8) . 1_455
Bi' La' La' 90.000(4) . 1_455
Se1 La' La' 90.000(2) . 1_455
Se2 La' La' 46.65(13) 9_556 1_455
Se2 La' La' 133.35(13) 9_666 1_455
Se2 La' La' 46.65(13) 9_566 1_455
Se2 La' La' 133.35(13) 9_656 1_455
Bi La' La' 90.000(7) . 1_545
Bi' La' La' 90.000(3) . 1_545
Se1 La' La' 90.000(2) . 1_545
Se2 La' La' 46.65(13) 9_556 1_545
Se2 La' La' 133.35(13) 9_666 1_545
Se2 La' La' 133.35(13) 9_566 1_545
Se2 La' La' 46.65(13) 9_656 1_545
La' La' La' 90.000(3) 1_455 1_545
Bi La' La' 90.000(7) . 1_565
Bi' La' La' 90.000(6) . 1_565
Se1 La' La' 90.000(1) . 1_565
Se2 La' La' 133.35(13) 9_556 1_565
Se2 La' La' 46.65(13) 9_666 1_565
Se2 La' La' 46.65(13) 9_566 1_565
Se2 La' La' 133.35(13) 9_656 1_565
La' La' La' 90.000(1) 1_455 1_565
La' La' La' 180.0 1_545 1_565
Bi La' La' 90.000(7) . 1_655
Bi' La' La' 90.000(7) . 1_655
Se1 La' La' 90.000(1) . 1_655
Se2 La' La' 133.35(13) 9_556 1_655
Se2 La' La' 46.65(13) 9_666 1_655
Se2 La' La' 133.35(13) 9_566 1_655
Se2 La' La' 46.65(13) 9_656 1_655
La' La' La' 180.0 1_455 1_655
La' La' La' 90.000(1) 1_545 1_655
La' La' La' 90.000(4) 1_565 1_655
La' Se1 Bi 0.000(3) . .
La' Se1 Bi' 0.000(2) . .
Bi Se1 Bi' 0.0 . .
La' Se1 La 115.026(13) . 9_666
Bi Se1 La 115.026(12) . 9_666
Bi' Se1 La 115.026(13) . 9_666
La' Se1 La 115.026(13) . 9_556
Bi Se1 La 115.026(12) . 9_556
Bi' Se1 La 115.026(12) . 9_556
La Se1 La 129.95(2) 9_666 9_556
La' Se1 La 115.026(12) . 9_656
Bi Se1 La 115.026(12) . 9_656
Bi' Se1 La 115.026(12) . 9_656
La Se1 La 79.691(10) 9_666 9_656
La Se1 La 79.691(10) 9_556 9_656
La' Se1 La 115.026(12) . 9_566
Bi Se1 La 115.026(12) . 9_566
Bi' Se1 La 115.026(12) . 9_566
La Se1 La 79.691(10) 9_666 9_566
La Se1 La 79.691(10) 9_556 9_566
La Se1 La 129.95(2) 9_656 9_566
Bi' Se2 Bi 92.868(18) . 9_556
Bi' Se2 Bi 92.868(18) . 9_666
Bi Se2 Bi 174.26(4) 9_556 9_666
Bi' Se2 Bi 92.868(18) . 9_656
Bi Se2 Bi 89.857(2) 9_556 9_656
Bi Se2 Bi 89.857(2) 9_666 9_656
Bi' Se2 Bi 92.868(18) . 9_566
Bi Se2 Bi 89.857(2) 9_556 9_566
Bi Se2 Bi 89.857(2) 9_666 9_566
Bi Se2 Bi 174.26(4) 9_656 9_566
Bi' Se2 Bi' 82.6(5) . 9_666
Bi Se2 Bi' 175.4(5) 9_556 9_666
Bi Se2 Bi' 10.3(5) 9_666 9_666
Bi Se2 Bi' 90.37(2) 9_656 9_666
Bi Se2 Bi' 90.37(2) 9_566 9_666
Bi' Se2 Bi' 82.6(5) . 9_556
Bi Se2 Bi' 10.3(5) 9_556 9_556
Bi Se2 Bi' 175.4(5) 9_666 9_556
Bi Se2 Bi' 90.37(2) 9_656 9_556
Bi Se2 Bi' 90.37(2) 9_566 9_556
Bi' Se2 Bi' 165.1(10) 9_666 9_556
Bi' Se2 Bi' 82.6(5) . 9_656
Bi Se2 Bi' 90.37(2) 9_556 9_656
Bi Se2 Bi' 90.37(2) 9_666 9_656
Bi Se2 Bi' 10.3(5) 9_656 9_656
Bi Se2 Bi' 175.4(5) 9_566 9_656
Bi' Se2 Bi' 89.04(12) 9_666 9_656
Bi' Se2 Bi' 89.04(12) 9_556 9_656
Bi' Se2 Bi' 82.6(5) . 9_566
Bi Se2 Bi' 90.37(2) 9_556 9_566
Bi Se2 Bi' 90.37(2) 9_666 9_566
Bi Se2 Bi' 175.4(5) 9_656 9_566
Bi Se2 Bi' 10.3(5) 9_566 9_566
Bi' Se2 Bi' 89.04(12) 9_666 9_566
Bi' Se2 Bi' 89.04(12) 9_556 9_566
Bi' Se2 Bi' 165.1(10) 9_656 9_566
Bi' Se2 La' 103.9(6) . 9_556
Bi Se2 La' 11.0(6) 9_556 9_556
Bi Se2 La' 163.2(6) 9_666 9_556
Bi Se2 La' 89.31(3) 9_656 9_556
Bi Se2 La' 89.31(3) 9_566 9_556
Bi' Se2 La' 173.5(5) 9_666 9_556
Bi' Se2 La' 21.3(9) 9_556 9_556
Bi' Se2 La' 91.78(16) 9_656 9_556
Bi' Se2 La' 91.78(16) 9_566 9_556
Bi' Se2 La' 103.9(6) . 9_666
Bi Se2 La' 163.2(6) 9_556 9_666
Bi Se2 La' 11.0(6) 9_666 9_666
Bi Se2 La' 89.31(3) 9_656 9_666
Bi Se2 La' 89.31(3) 9_566 9_666
Bi' Se2 La' 21.3(9) 9_666 9_666
Bi' Se2 La' 173.5(5) 9_556 9_666
Bi' Se2 La' 91.78(16) 9_656 9_666
Bi' Se2 La' 91.78(16) 9_566 9_666
La' Se2 La' 152.2(11) 9_556 9_666
Bi' Se2 La' 103.9(6) . 9_656
Bi Se2 La' 89.31(3) 9_556 9_656
Bi Se2 La' 89.31(3) 9_666 9_656
Bi Se2 La' 11.0(6) 9_656 9_656
Bi Se2 La' 163.2(6) 9_566 9_656
Bi' Se2 La' 91.78(16) 9_666 9_656
Bi' Se2 La' 91.78(16) 9_556 9_656
Bi' Se2 La' 21.3(9) 9_656 9_656
Bi' Se2 La' 173.5(5) 9_566 9_656
La' Se2 La' 86.7(3) 9_556 9_656
La' Se2 La' 86.7(3) 9_666 9_656
La O La 106.000(8) 9_655 1_655
La O La 116.663(16) 9_655 9_665
La O La 106.000(8) 1_655 9_665
La O La 106.000(7) 9_655 .
La O La 116.663(16) 1_655 .
La O La 106.000(8) 9_665 .
La F La 106.000(8) 9_655 1_655
La F La 116.663(16) 9_655 9_665
La F La 106.000(8) 1_655 9_665
La F La 106.000(7) 9_655 .
La F La 116.663(16) 1_655 .
La F La 106.000(8) 9_665 .

loop_
_geom_bond_atom_site_label_1
_geom_bond_atom_site_label_2
_geom_bond_distance
_geom_bond_site_symmetry_2
La F 2.4326(2) 9_655
La F 2.4326(2) 1_455
La O 2.4326(2) 9_655
La O 2.4326(2) 1_455
La F 2.4326(2) 9_665
La O 2.4326(2) .
La F 2.4326(2) .
La O 2.4326(2) 9_665
La Se1 3.2314(3) 9_666
La Se1 3.2314(3) 9_556
La Se1 3.2314(3) 9_566
La Se1 3.2314(3) 9_656
Bi Bi' 0.53(2) .
Bi La' 0.58(3) .
Bi Se1 2.6751(7) .
Bi Se2 2.93166(15) 9_556
Bi Se2 2.93166(16) 9_666
Bi Se2 2.93166(15) 9_656
Bi Se2 2.93166(16) 9_566
Bi' La' 1.11(5) .
Bi' Se2 2.80(2) .
Bi' Se2 2.953(3) 9_666
Bi' Se2 2.953(3) 9_556
Bi' Se2 2.953(3) 9_566
Bi' Se2 2.953(3) 9_656
Bi' Se1 3.20(2) .
La' Se1 2.10(3) .
La' Se2 3.016(7) 9_556
La' Se2 3.016(7) 9_666
La' Se2 3.016(7) 9_566
La' Se2 3.016(7) 9_656
La' La' 4.1408(2) 1_455
La' La' 4.1408(2) 1_545
La' La' 4.1408(2) 1_565
La' La' 4.1408(2) 1_655
Se1 La 3.2314(3) 9_666
Se1 La 3.2314(3) 9_556
Se1 La 3.2314(3) 9_656
Se1 La 3.2314(3) 9_566
Se2 Bi 2.93166(15) 9_556
Se2 Bi 2.93166(16) 9_666
Se2 Bi 2.93166(15) 9_656
Se2 Bi 2.93166(15) 9_566
Se2 Bi' 2.953(3) 9_666
Se2 Bi' 2.953(3) 9_556
Se2 Bi' 2.953(3) 9_656
Se2 Bi' 2.953(3) 9_566
Se2 La' 3.016(7) 9_556
Se2 La' 3.016(7) 9_666
Se2 La' 3.016(7) 9_656
O La 2.4326(2) 9_655
O La 2.4326(2) 1_655
O La 2.4326(2) 9_665
F La 2.4326(2) 9_655
F La 2.4326(2) 1_655
F La 2.4326(2) 9_665
